data_7046231
loop_
_publ_author_name
'Wakatsuki, Ayana'
'Yukimoto, Mariko'
'Minoura, Mao'
'Fujii, Kaori'
'Kimura, Yoshifumi'
'Matano, Yoshihiro'

_publ_section_title
;
 Regioselective functionalization at the 7-position of
 1,2,3-triphenylbenzo[b]phosphole oxide via P[double bond, length as
 m-dash]O-directed lithiation.
;
_journal_issue 21
_journal_name_full 'Dalton transactions (Cambridge, England : 2003)'
_journal_page_first 7123
_journal_page_last 7127
_journal_paper_doi 10.1039/c8dt01503a
_journal_volume 47
_journal_year 2018
_chemical_formula_moiety '(C70 H52 B F N2 O3 P2), 0.5(C4H10O), H2O'
_chemical_formula_sum 'C72 H59 B F N2 O4.5 P2'
_chemical_formula_weight 1115.96
_chemical_name_systematic BODIPY_phosphole
_space_group_crystal_system monoclinic
_space_group_IT_number 15
_space_group_name_Hall '-C 2yc'
_space_group_name_H-M_alt 'C 1 2/c 1'
_symmetry_space_group_name_Hall '-C 2yc'
_symmetry_space_group_name_H-M 'C 1 2/c 1'
_atom_sites_solution_hydrogens mixed
_audit_creation_method SHELXL-2014/7
_audit_update_record
;
2018-04-29 deposited with the CCDC.
2018-05-02 downloaded from the CCDC.
;
_cell_angle_alpha 90
_cell_angle_beta 94.421(2)
_cell_angle_gamma 90
_cell_formula_units_Z 8
_cell_length_a 35.9407(10)
_cell_length_b 10.2627(4)
_cell_length_c 32.0520(7)
_cell_measurement_reflns_used 39607
_cell_measurement_temperature 100(2)
_cell_measurement_theta_max 25.000
_cell_measurement_theta_min 1.403
_cell_volume 11787.2(6)
_computing_cell_refinement 'Rapid Auto'
_computing_data_collection 'Rapid Auto'
_computing_data_reduction 'Rapid Auto'
_computing_molecular_graphics 'Yadokari-XG 2011 (Wakita Nemoto et al. 2011)'
_computing_publication_material 'Yadokari-XG 2011 (Wakita Nemoto et al. 2011)'
_computing_structure_refinement 'SHELXL-2014/7 (Sheldrick, 2014)'
_computing_structure_solution SHELXT-2013
_diffrn_ambient_temperature 100(2)
_diffrn_detector_area_resol_mean 14.629
_diffrn_measured_fraction_theta_full 0.989
_diffrn_measured_fraction_theta_max 0.989
_diffrn_measurement_device_type CCD
_diffrn_measurement_method \w
_diffrn_radiation_type synchrotron
_diffrn_radiation_wavelength 0.78228
_diffrn_reflns_av_R_equivalents 0.0469
_diffrn_reflns_av_unetI/netI 0.0344
_diffrn_reflns_Laue_measured_fraction_full 0.989
_diffrn_reflns_Laue_measured_fraction_max 0.989
_diffrn_reflns_limit_h_max 38
_diffrn_reflns_limit_h_min -37
_diffrn_reflns_limit_k_max 11
_diffrn_reflns_limit_k_min -11
_diffrn_reflns_limit_l_max 34
_diffrn_reflns_limit_l_min -33
_diffrn_reflns_number 39607
_diffrn_reflns_point_group_measured_fraction_full 0.989
_diffrn_reflns_point_group_measured_fraction_max 0.989
_diffrn_reflns_theta_full 25.000
_diffrn_reflns_theta_max 25.000
_diffrn_reflns_theta_min 1.403
_diffrn_source 'SPring-8 BL40XU'
_exptl_absorpt_coefficient_mu 0.164
_exptl_absorpt_correction_T_max 1.000
_exptl_absorpt_correction_T_min 0.7373
_exptl_absorpt_correction_type multi-scan
_exptl_absorpt_process_details 'ABSCOR (Rigaku, 1995)'
_exptl_crystal_colour brown
_exptl_crystal_density_diffrn 1.258
_exptl_crystal_description plate
_exptl_crystal_F_000 4680
_exptl_crystal_recrystallization_method 'Re-crystallisation from solvent: dichloromethane and diethyl ether'
_exptl_crystal_size_max 0.020
_exptl_crystal_size_mid 0.010
_exptl_crystal_size_min 0.010
_refine_diff_density_max 0.585
_refine_diff_density_min -0.456
_refine_diff_density_rms 0.124
_refine_ls_extinction_method none
_refine_ls_goodness_of_fit_ref 1.175
_refine_ls_hydrogen_treatment mixed
_refine_ls_matrix_type full
_refine_ls_number_parameters 762
_refine_ls_number_reflns 7698
_refine_ls_number_restraints 0
_refine_ls_restrained_S_all 1.175
_refine_ls_R_factor_all 0.0684
_refine_ls_R_factor_gt 0.0573
_refine_ls_shift/su_max 0.001
_refine_ls_shift/su_mean 0.000
_refine_ls_structure_factor_coef Fsqd
_refine_ls_weighting_details 'w=1/[\s^2^(Fo^2^)+(0.1041P)^2^+8.1075P] where P=(Fo^2^+2Fc^2^)/3'
_refine_ls_weighting_scheme calc
_refine_ls_wR_factor_gt 0.1586
_refine_ls_wR_factor_ref 0.1716
_reflns_Friedel_coverage 0.000
_reflns_number_gt 6745
_reflns_number_total 7698
_reflns_threshold_expression 'I > 2\s(I)'
_cod_data_source_file c8dt01503a2.cif
_cod_data_source_block MM06MTN
_cod_depositor_comments 'Adding full bibliography for 7046230--7046231.cif.'
_cod_original_formula_sum 'C72 H59 B F N2 O4.50 P2'
_cod_database_code 7046231
_shelx_shelxl_version_number 2014/7
_shelx_space_group_comment
;
The symmetry employed for this shelxl refinement is uniquely defined
by the following loop, which should always be used as a source of
symmetry information in preference to the above space-group names.
They are only intended as comments.
;
_shelx_estimated_absorpt_t_min 0.997

loop_
_space_group_symop_operation_xyz
'x, y, z'
'-x, y, -z+1/2'
'x+1/2, y+1/2, z'
'-x+1/2, y+1/2, -z+1/2'
'-x, -y, -z'
'x, -y, z-1/2'
'-x+1/2, -y+1/2, -z'
'x+1/2, -y+1/2, z-1/2'

loop_
_atom_site_label
_atom_site_type_symbol
_atom_site_fract_x
_atom_site_fract_y
_atom_site_fract_z
_atom_site_U_iso_or_equiv
_atom_site_adp_type
_atom_site_occupancy
_atom_site_site_symmetry_order
_atom_site_calc_flag
_atom_site_refinement_flags_posn
_atom_site_refinement_flags_adp
_atom_site_refinement_flags_occupancy
_atom_site_disorder_assembly
_atom_site_disorder_group
B1 B 0.26654(9) 0.1640(3) 0.14429(11) 0.0388(8) Uani 1 1 d . . . . .
O1 O 0.26712(5) 0.03140(18) 0.15548(7) 0.0461(5) Uani 1 1 d . . . . .
H1A H 0.2866 0.0154 0.1708 0.069 Uiso 1 1 calc R U . . .
F1 F 0.23941(4) 0.18731(16) 0.11122(5) 0.0457(4) Uani 1 1 d . . . . .
N1 N 0.30635(6) 0.2119(2) 0.13221(7) 0.0336(5) Uani 1 1 d . . . . .
C1 C 0.32736(7) 0.1598(3) 0.10316(9) 0.0354(7) Uani 1 1 d . . . . .
C2 C 0.36289(8) 0.2210(3) 0.10521(9) 0.0394(7) Uani 1 1 d . . . . .
H2A H 0.3825 0.2027 0.0878 0.047 Uiso 1 1 calc R U . . .
C3 C 0.36379(8) 0.3111(3) 0.13671(9) 0.0367(7) Uani 1 1 d . . . . .
H3A H 0.3840 0.3673 0.1452 0.044 Uiso 1 1 calc R U . . .
C4 C 0.32883(8) 0.3044(2) 0.15413(9) 0.0357(7) Uani 1 1 d . . . . .
C5 C 0.31699(8) 0.3692(3) 0.18920(9) 0.0373(7) Uani 1 1 d . . . . .
C6 C 0.28149(8) 0.3456(3) 0.20219(9) 0.0399(7) Uani 1 1 d . . . . .
C7 C 0.26215(9) 0.4068(3) 0.23347(9) 0.0467(8) Uani 1 1 d . . . . .
H7A H 0.2722 0.4697 0.2530 0.056 Uiso 1 1 calc R U . . .
C8 C 0.22641(8) 0.3597(3) 0.23079(9) 0.0445(7) Uani 1 1 d . . . . .
H8A H 0.2072 0.3844 0.2480 0.053 Uiso 1 1 calc R U . . .
C9 C 0.22322(8) 0.2680(3) 0.19800(9) 0.0368(7) Uani 1 1 d . . . . .
N2 N 0.25665(6) 0.2582(2) 0.18115(7) 0.0361(6) Uani 1 1 d . . . . .
C10 C 0.31440(7) 0.0535(2) 0.07462(9) 0.0345(7) Uani 1 1 d . . . . .
C11 C 0.33602(7) -0.0599(3) 0.07244(9) 0.0344(7) Uani 1 1 d . . . . .
C12 C 0.32447(7) -0.1624(2) 0.04501(9) 0.0334(6) Uani 1 1 d . . . . .
C13 C 0.29173(7) -0.1498(3) 0.01906(9) 0.0360(7) Uani 1 1 d . . . . .
H13A H 0.2842 -0.2173 -0.0001 0.043 Uiso 1 1 calc R U . . .
C14 C 0.27015(8) -0.0380(3) 0.02131(9) 0.0372(7) Uani 1 1 d . . . . .
H14A H 0.2476 -0.0302 0.0039 0.045 Uiso 1 1 calc R U . . .
C15 C 0.28106(8) 0.0621(3) 0.04852(9) 0.0364(7) Uani 1 1 d . . . . .
H15A H 0.2659 0.1375 0.0496 0.044 Uiso 1 1 calc R U . . .
C16 C 0.34862(7) -0.2808(3) 0.05004(9) 0.0343(7) Uani 1 1 d . . . . .
C17 C 0.37675(8) -0.2726(3) 0.08090(9) 0.0343(7) Uani 1 1 d . . . . .
P1 P 0.37764(2) -0.10939(7) 0.10331(2) 0.0345(2) Uani 1 1 d . . . . .
O2 O 0.37873(5) -0.09525(18) 0.14914(6) 0.0419(5) Uani 1 1 d . . . . .
C18 C 0.33899(7) -0.3955(3) 0.02274(9) 0.0350(7) Uani 1 1 d . . . . .
C19 C 0.33700(8) -0.3812(3) -0.02058(9) 0.0415(7) Uani 1 1 d . . . . .
H19A H 0.3422 -0.2991 -0.0325 0.050 Uiso 1 1 calc R U . . .
C20 C 0.32742(9) -0.4860(3) -0.04650(10) 0.0469(8) Uani 1 1 d . . . . .
H20A H 0.3257 -0.4751 -0.0760 0.056 Uiso 1 1 calc R U . . .
C21 C 0.32034(8) -0.6062(3) -0.02947(11) 0.0486(8) Uani 1 1 d . . . . .
H21A H 0.3142 -0.6783 -0.0473 0.058 Uiso 1 1 calc R U . . .
C22 C 0.32219(8) -0.6217(3) 0.01298(11) 0.0473(8) Uani 1 1 d . . . . .
H22A H 0.3172 -0.7045 0.0246 0.057 Uiso 1 1 calc R U . . .
C23 C 0.33143(8) -0.5164(3) 0.03954(10) 0.0410(7) Uani 1 1 d . . . . .
H23A H 0.3325 -0.5276 0.0690 0.049 Uiso 1 1 calc R U . . .
C24 C 0.40568(8) -0.3702(3) 0.09542(9) 0.0351(7) Uani 1 1 d . . . . .
C25 C 0.41966(8) -0.4632(3) 0.06891(10) 0.0384(7) Uani 1 1 d . . . . .
H25A H 0.4107 -0.4662 0.0402 0.046 Uiso 1 1 calc R U . . .
C26 C 0.44669(8) -0.5516(3) 0.08451(10) 0.0441(8) Uani 1 1 d . . . . .
H26A H 0.4558 -0.6152 0.0663 0.053 Uiso 1 1 calc R U . . .
C27 C 0.46046(8) -0.5488(3) 0.12554(10) 0.0456(8) Uani 1 1 d . . . . .
H27A H 0.4789 -0.6098 0.1357 0.055 Uiso 1 1 calc R U . . .
C28 C 0.44720(8) -0.4559(3) 0.15203(10) 0.0457(8) Uani 1 1 d . . . . .
H28A H 0.4568 -0.4521 0.1805 0.055 Uiso 1 1 calc R U . . .
C29 C 0.41992(8) -0.3682(3) 0.13715(10) 0.0421(7) Uani 1 1 d . . . . .
H29A H 0.4108 -0.3058 0.1557 0.050 Uiso 1 1 calc R U . . .
C30 C 0.41765(8) -0.0316(2) 0.08253(10) 0.0372(7) Uani 1 1 d . . . . .
C31 C 0.44510(8) 0.0231(3) 0.11015(11) 0.0462(8) Uani 1 1 d . . . . .
H31A H 0.4432 0.0177 0.1395 0.055 Uiso 1 1 calc R U . . .
C32 C 0.47589(8) 0.0868(3) 0.09422(13) 0.0532(9) Uani 1 1 d . . . . .
H32A H 0.4949 0.1235 0.1129 0.064 Uiso 1 1 calc R U . . .
C33 C 0.47834(9) 0.0955(3) 0.05210(12) 0.0512(9) Uani 1 1 d . . . . .
H33A H 0.4990 0.1389 0.0415 0.061 Uiso 1 1 calc R U . . .
C34 C 0.45119(8) 0.0418(3) 0.02490(11) 0.0490(8) Uani 1 1 d . . . . .
H34A H 0.4532 0.0479 -0.0044 0.059 Uiso 1 1 calc R U . . .
C35 C 0.42060(8) -0.0219(3) 0.03992(10) 0.0406(7) Uani 1 1 d . . . . .
H35A H 0.4019 -0.0584 0.0209 0.049 Uiso 1 1 calc R U . . .
C36 C 0.34333(8) 0.4649(3) 0.21178(9) 0.0389(7) Uani 1 1 d . . . . .
C37 C 0.37295(9) 0.4168(3) 0.23858(10) 0.0458(8) Uani 1 1 d . . . . .
C38 C 0.39838(9) 0.5067(3) 0.25819(10) 0.0497(8) Uani 1 1 d . . . . .
H38A H 0.4186 0.4755 0.2762 0.060 Uiso 1 1 calc R U . . .
C39 C 0.39441(9) 0.6391(3) 0.25167(10) 0.0482(8) Uani 1 1 d . . . . .
C40 C 0.36481(9) 0.6834(3) 0.22584(10) 0.0498(8) Uani 1 1 d . . . . .
H40A H 0.3618 0.7747 0.2220 0.060 Uiso 1 1 calc R U . . .
C41 C 0.33881(9) 0.5989(3) 0.20482(9) 0.0436(8) Uani 1 1 d . . . . .
C42 C 0.37819(11) 0.2739(3) 0.24698(12) 0.0693(11) Uani 1 1 d . . . . .
H42A H 0.3572 0.2409 0.2617 0.104 Uiso 1 1 calc R U . . .
H42B H 0.4015 0.2600 0.2643 0.104 Uiso 1 1 calc R U . . .
H42C H 0.3792 0.2273 0.2204 0.104 Uiso 1 1 calc R U . . .
C43 C 0.42338(10) 0.7331(4) 0.27195(12) 0.0664(10) Uani 1 1 d . . . . .
H43A H 0.4337 0.6972 0.2987 0.100 Uiso 1 1 calc R U . . .
H43B H 0.4115 0.8173 0.2767 0.100 Uiso 1 1 calc R U . . .
H43C H 0.4435 0.7452 0.2534 0.100 Uiso 1 1 calc R U . . .
C44 C 0.30805(11) 0.6514(3) 0.17526(11) 0.0627(10) Uani 1 1 d . . . . .
H44A H 0.2840 0.6376 0.1871 0.094 Uiso 1 1 calc R U . . .
H44B H 0.3081 0.6062 0.1483 0.094 Uiso 1 1 calc R U . . .
H44C H 0.3119 0.7449 0.1711 0.094 Uiso 1 1 calc R U . . .
C45 C 0.18892(7) 0.2028(3) 0.17941(8) 0.0357(7) Uani 1 1 d . . . . .
C46 C 0.15885(7) 0.2798(3) 0.16381(9) 0.0353(7) Uani 1 1 d . . . . .
C47 C 0.12807(7) 0.2250(3) 0.14021(8) 0.0344(6) Uani 1 1 d . . . . .
C48 C 0.12470(8) 0.0903(3) 0.13680(9) 0.0361(7) Uani 1 1 d . . . . .
H48A H 0.1034 0.0519 0.1224 0.043 Uiso 1 1 calc R U . . .
C49 C 0.15359(8) 0.0128(3) 0.15515(9) 0.0386(7) Uani 1 1 d . . . . .
H49A H 0.1512 -0.0793 0.1540 0.046 Uiso 1 1 calc R U . . .
C50 C 0.18563(8) 0.0671(3) 0.17488(9) 0.0379(7) Uani 1 1 d . . . . .
H50A H 0.2055 0.0122 0.1854 0.045 Uiso 1 1 calc R U . . .
C51 C 0.10148(7) 0.3227(3) 0.12009(9) 0.0351(7) Uani 1 1 d . . . . .
C52 C 0.10992(8) 0.4479(3) 0.13143(9) 0.0376(7) Uani 1 1 d . . . . .
P2 P 0.15127(2) 0.45357(7) 0.16764(2) 0.0359(2) Uani 1 1 d . . . . .
O3 O 0.14444(5) 0.50767(18) 0.20911(6) 0.0404(5) Uani 1 1 d . . . . .
C53 C 0.06977(7) 0.2775(2) 0.09123(9) 0.0345(7) Uani 1 1 d . . . . .
C54 C 0.07670(8) 0.1989(3) 0.05699(9) 0.0410(7) Uani 1 1 d . . . . .
H54A H 0.1017 0.1783 0.0516 0.049 Uiso 1 1 calc R U . . .
C55 C 0.04743(8) 0.1512(3) 0.03098(9) 0.0430(7) Uani 1 1 d . . . . .
H55A H 0.0525 0.0988 0.0076 0.052 Uiso 1 1 calc R U . . .
C56 C 0.01064(8) 0.1790(3) 0.03846(10) 0.0440(7) Uani 1 1 d . . . . .
H56A H -0.0093 0.1446 0.0207 0.053 Uiso 1 1 calc R U . . .
C57 C 0.00348(8) 0.2566(3) 0.07186(10) 0.0460(8) Uani 1 1 d . . . . .
H57A H -0.0215 0.2766 0.0771 0.055 Uiso 1 1 calc R U . . .
C58 C 0.03284(8) 0.3059(3) 0.09799(10) 0.0409(7) Uani 1 1 d . . . . .
H58A H 0.0276 0.3600 0.1209 0.049 Uiso 1 1 calc R U . . .
C59 C 0.09161(8) 0.5707(3) 0.11613(9) 0.0373(7) Uani 1 1 d . . . . .
C60 C 0.08902(9) 0.6023(3) 0.07418(10) 0.0458(8) Uani 1 1 d . . . . .
H60A H 0.0973 0.5418 0.0545 0.055 Uiso 1 1 calc R U . . .
C61 C 0.07445(9) 0.7217(3) 0.06039(11) 0.0521(8) Uani 1 1 d . . . . .
H61A H 0.0730 0.7423 0.0314 0.062 Uiso 1 1 calc R U . . .
C62 C 0.06210(9) 0.8107(3) 0.08878(12) 0.0525(9) Uani 1 1 d . . . . .
H62A H 0.0521 0.8922 0.0794 0.063 Uiso 1 1 calc R U . . .
C63 C 0.06454(9) 0.7799(3) 0.13041(12) 0.0535(9) Uani 1 1 d . . . . .
H63A H 0.0560 0.8402 0.1500 0.064 Uiso 1 1 calc R U . . .
C64 C 0.07946(8) 0.6611(3) 0.14432(10) 0.0453(8) Uani 1 1 d . . . . .
H64A H 0.0814 0.6416 0.1734 0.054 Uiso 1 1 calc R U . . .
C65 C 0.18666(8) 0.5412(3) 0.14208(9) 0.0388(7) Uani 1 1 d . . . . .
C66 C 0.19437(8) 0.6700(3) 0.15328(11) 0.0484(8) Uani 1 1 d . . . . .
H66A H 0.1823 0.7089 0.1755 0.058 Uiso 1 1 calc R U . . .
C67 C 0.21968(9) 0.7416(3) 0.13216(12) 0.0578(9) Uani 1 1 d . . . . .
H67A H 0.2246 0.8301 0.1394 0.069 Uiso 1 1 calc R U . . .
C68 C 0.23748(9) 0.6848(4) 0.10094(12) 0.0603(10) Uani 1 1 d . . . . .
H68A H 0.2546 0.7341 0.0863 0.072 Uiso 1 1 calc R U . . .
C69 C 0.23082(10) 0.5557(4) 0.09032(11) 0.0583(9) Uani 1 1 d . . . . .
H69A H 0.2439 0.5164 0.0689 0.070 Uiso 1 1 calc R U . . .
C70 C 0.20512(9) 0.4835(3) 0.11084(10) 0.0496(8) Uani 1 1 d . . . . .
H70A H 0.2003 0.3952 0.1034 0.060 Uiso 1 1 calc R U . . .
O4W O 0.16731(6) 0.5084(2) 0.29438(7) 0.0508(6) Uani 1 1 d . . . . .
H4WA H 0.1465(15) 0.481(5) 0.3133(16) 0.124(18) Uiso 1 1 d . . . . .
H4WB H 0.1541 0.5138 0.2669 0.111(17) Uiso 1 1 d . . . . .
C76 C 0.5004(8) 1.3923(11) 0.2560(7) 0.059(4) Uiso 0.25 1 d . . P A -2
H76A H 0.5148 1.4246 0.2335 0.089 Uiso 0.25 1 d . U P B -2
H76B H 0.5037 1.4478 0.2804 0.089 Uiso 0.25 1 d . U P C -2
H76C H 0.4738 1.3878 0.2460 0.089 Uiso 0.25 1 d . U P D -2
C72 C 0.5020(4) 0.9712(14) 0.2863(4) 0.128(4) Uiso 0.5 1 d . . P . .
H72A H 0.4789 1.0217 0.2850 0.192 Uiso 0.25 1 d . U P E -2
H72B H 0.5085 0.9424 0.3151 0.192 Uiso 0.25 1 d . U P F -2
H72C H 0.4986 0.8946 0.2680 0.192 Uiso 0.25 1 d . U P G -2
H72D H 0.5058 1.0342 0.3094 0.153 Uiso 0.25 1 d . U P H -3
H72E H 0.4746 0.9590 0.2807 0.153 Uiso 0.25 1 d . U P I -3
O5 O 0.5155(6) 1.026(2) 0.2517(9) 0.167(8) Uiso 0.25 1 d . . P A -3
C73 C 0.5112(4) 1.2788(16) 0.2650(4) 0.145(5) Uiso 0.5 1 d . . P . .
H73A H 0.4921 1.2436 0.2823 0.174 Uiso 0.25 1 d . U P J -2
H73B H 0.5338 1.2906 0.2837 0.174 Uiso 0.25 1 d . U P K -2
H73C H 0.5029 1.2503 0.2928 0.218 Uiso 0.25 1 d . U P L -3
H73D H 0.5012 1.3621 0.2579 0.218 Uiso 0.25 1 d . U P M -3
H73E H 0.5385 1.2783 0.2670 0.218 Uiso 0.25 1 d . U P N -3
C74 C 0.4951(7) 1.163(2) 0.2282(7) 0.086(5) Uiso 0.25 1 d . . P A -3
H74A H 0.4672 1.1544 0.2248 0.103 Uiso 0.25 1 d . U P O -3
H74B H 0.5042 1.1785 0.1997 0.103 Uiso 0.25 1 d . U P P -3
C75 C 0.5376(10) 1.065(3) 0.2701(10) 0.152(11) Uiso 0.25 1 d . . P A -2
H75A H 0.5486 1.1103 0.2931 0.182 Uiso 0.25 1 d . U P Q -2
H75B H 0.5523 1.0116 0.2549 0.182 Uiso 0.25 1 d . U P R -2
C71 C 0.5171(6) 0.851(2) 0.3001(7) 0.111(7) Uiso 0.25 1 d . . P A -3
H71A H 0.5166 0.7905 0.2767 0.167 Uiso 0.25 1 d . U P S -3
H71B H 0.5022 0.8164 0.3220 0.167 Uiso 0.25 1 d . U P T -3
H71C H 0.5428 0.8649 0.3117 0.167 Uiso 0.25 1 d . U P U -3
O6 O 0.5200(7) 1.165(3) 0.2404(9) 0.179(9) Uiso 0.25 1 d . . P A -2

loop_
_atom_site_aniso_label
_atom_site_aniso_U_11
_atom_site_aniso_U_22
_atom_site_aniso_U_33
_atom_site_aniso_U_23
_atom_site_aniso_U_13
_atom_site_aniso_U_12
B1 0.0350(18) 0.0328(18) 0.049(2) -0.0032(15) 0.0064(16) -0.0017(14)
O1 0.0411(12) 0.0304(11) 0.0680(16) -0.0047(9) 0.0121(10) -0.0041(8)
F1 0.0396(9) 0.0485(10) 0.0488(10) -0.0104(8) 0.0027(8) 0.0028(7)
N1 0.0371(13) 0.0238(11) 0.0401(14) -0.0033(10) 0.0039(11) -0.0003(10)
C1 0.0378(15) 0.0232(14) 0.0454(18) 0.0007(12) 0.0053(13) 0.0033(12)
C2 0.0397(16) 0.0248(15) 0.0549(19) -0.0014(13) 0.0111(14) 0.0000(12)
C3 0.0369(16) 0.0246(14) 0.0488(18) 0.0000(13) 0.0049(13) -0.0034(12)
C4 0.0390(16) 0.0240(14) 0.0440(17) 0.0004(12) 0.0027(13) -0.0006(12)
C5 0.0439(17) 0.0258(14) 0.0423(17) 0.0012(12) 0.0035(14) -0.0006(12)
C6 0.0413(17) 0.0341(16) 0.0442(18) -0.0037(13) 0.0029(14) -0.0035(13)
C7 0.0521(19) 0.0461(18) 0.0423(19) -0.0097(14) 0.0058(15) -0.0053(15)
C8 0.0427(18) 0.0499(19) 0.0419(18) -0.0063(14) 0.0094(14) -0.0011(14)
C9 0.0392(16) 0.0327(15) 0.0388(17) 0.0009(13) 0.0052(13) 0.0006(12)
N2 0.0380(13) 0.0299(12) 0.0404(14) -0.0016(10) 0.0036(11) -0.0011(10)
C10 0.0367(15) 0.0240(14) 0.0443(17) -0.0029(12) 0.0133(13) -0.0042(11)
C11 0.0358(15) 0.0281(15) 0.0411(17) -0.0010(12) 0.0148(13) -0.0066(12)
C12 0.0343(15) 0.0259(14) 0.0416(17) -0.0029(12) 0.0131(13) -0.0019(11)
C13 0.0393(16) 0.0283(15) 0.0418(17) -0.0034(12) 0.0119(13) -0.0060(12)
C14 0.0350(15) 0.0327(16) 0.0441(18) -0.0017(13) 0.0044(13) 0.0009(12)
C15 0.0380(16) 0.0283(15) 0.0440(17) -0.0005(12) 0.0096(13) 0.0018(12)
C16 0.0368(15) 0.0257(14) 0.0424(17) -0.0011(12) 0.0167(13) -0.0042(11)
C17 0.0376(16) 0.0286(15) 0.0385(17) 0.0002(12) 0.0132(13) -0.0018(12)
P1 0.0359(4) 0.0251(4) 0.0436(5) -0.0043(3) 0.0103(3) -0.0008(3)
O2 0.0493(12) 0.0347(11) 0.0428(12) -0.0064(9) 0.0116(9) 0.0025(9)
C18 0.0341(15) 0.0284(15) 0.0436(18) -0.0059(12) 0.0102(13) 0.0016(11)
C19 0.0445(17) 0.0363(17) 0.0451(19) -0.0042(14) 0.0123(14) 0.0021(13)
C20 0.0491(18) 0.0445(19) 0.0476(19) -0.0082(15) 0.0076(15) 0.0097(14)
C21 0.0454(18) 0.0398(18) 0.060(2) -0.0177(15) -0.0015(16) 0.0092(14)
C22 0.0467(18) 0.0271(16) 0.068(2) -0.0027(14) 0.0019(16) 0.0002(13)
C23 0.0442(17) 0.0308(16) 0.0484(19) -0.0027(13) 0.0058(14) -0.0002(13)
C24 0.0365(15) 0.0268(14) 0.0434(18) -0.0020(12) 0.0126(13) -0.0039(12)
C25 0.0389(16) 0.0317(16) 0.0455(18) -0.0031(13) 0.0100(13) -0.0018(12)
C26 0.0461(17) 0.0320(16) 0.056(2) -0.0042(14) 0.0135(15) 0.0050(13)
C27 0.0429(17) 0.0373(17) 0.057(2) 0.0017(14) 0.0057(15) 0.0078(13)
C28 0.0474(18) 0.0426(18) 0.0471(19) -0.0011(14) 0.0032(15) 0.0054(14)
C29 0.0443(17) 0.0344(16) 0.049(2) -0.0060(13) 0.0113(14) 0.0002(13)
C30 0.0347(15) 0.0215(14) 0.056(2) -0.0050(12) 0.0103(14) 0.0025(11)
C31 0.0417(17) 0.0322(16) 0.065(2) -0.0094(14) 0.0052(15) 0.0002(13)
C32 0.0338(17) 0.0308(16) 0.094(3) -0.0108(17) 0.0015(17) -0.0018(13)
C33 0.0388(18) 0.0326(17) 0.084(3) 0.0045(16) 0.0198(18) 0.0014(13)
C34 0.0434(18) 0.0359(17) 0.070(2) 0.0080(15) 0.0196(17) 0.0026(14)
C35 0.0365(16) 0.0319(15) 0.054(2) 0.0018(13) 0.0103(14) 0.0012(12)
C36 0.0428(17) 0.0389(17) 0.0357(17) -0.0040(13) 0.0076(13) -0.0071(13)
C37 0.0496(18) 0.0389(17) 0.0496(19) 0.0008(14) 0.0087(15) -0.0111(14)
C38 0.0480(18) 0.052(2) 0.050(2) -0.0006(15) 0.0058(15) -0.0087(15)
C39 0.0526(19) 0.0456(19) 0.049(2) -0.0114(15) 0.0209(16) -0.0134(15)
C40 0.063(2) 0.0342(17) 0.054(2) -0.0088(15) 0.0166(17) -0.0064(15)
C41 0.0583(19) 0.0303(16) 0.0440(18) -0.0099(13) 0.0148(15) -0.0030(14)
C42 0.076(2) 0.052(2) 0.075(3) 0.0163(19) -0.024(2) -0.0145(19)
C43 0.061(2) 0.062(2) 0.079(3) -0.0281(19) 0.0223(19) -0.0236(18)
C44 0.081(3) 0.0351(18) 0.071(2) -0.0085(16) 0.000(2) 0.0077(17)
C45 0.0367(15) 0.0373(16) 0.0341(16) 0.0030(12) 0.0098(12) -0.0006(12)
C46 0.0369(16) 0.0322(15) 0.0381(16) 0.0015(12) 0.0107(13) -0.0021(12)
C47 0.0362(15) 0.0296(15) 0.0387(16) 0.0022(12) 0.0110(13) 0.0005(12)
C48 0.0368(15) 0.0308(15) 0.0414(17) 0.0011(12) 0.0070(13) -0.0013(12)
C49 0.0419(16) 0.0291(15) 0.0458(18) 0.0043(13) 0.0101(14) 0.0007(13)
C50 0.0393(16) 0.0340(16) 0.0409(17) 0.0043(13) 0.0071(13) 0.0022(13)
C51 0.0326(15) 0.0328(16) 0.0412(17) 0.0023(12) 0.0098(12) 0.0024(12)
C52 0.0400(16) 0.0291(16) 0.0451(18) 0.0005(12) 0.0122(13) 0.0003(12)
P2 0.0380(4) 0.0276(4) 0.0430(5) -0.0010(3) 0.0083(3) -0.0012(3)
O3 0.0450(11) 0.0352(11) 0.0420(12) -0.0057(9) 0.0102(9) -0.0012(9)
C53 0.0379(16) 0.0245(14) 0.0417(17) 0.0044(12) 0.0074(13) 0.0027(12)
C54 0.0382(16) 0.0359(16) 0.0499(19) 0.0006(14) 0.0098(14) 0.0056(13)
C55 0.0518(19) 0.0325(16) 0.0449(18) -0.0011(13) 0.0062(15) 0.0033(14)
C56 0.0456(18) 0.0311(16) 0.054(2) 0.0032(14) -0.0020(15) -0.0021(13)
C57 0.0315(16) 0.0409(17) 0.066(2) -0.0015(16) 0.0079(15) 0.0019(13)
C58 0.0405(17) 0.0322(16) 0.0512(19) -0.0037(13) 0.0113(14) 0.0027(13)
C59 0.0338(15) 0.0282(15) 0.0504(19) 0.0017(13) 0.0062(13) -0.0023(12)
C60 0.0485(18) 0.0332(17) 0.057(2) 0.0050(14) 0.0128(15) 0.0003(13)
C61 0.0510(19) 0.0417(19) 0.064(2) 0.0137(16) 0.0062(16) -0.0042(15)
C62 0.0443(18) 0.0267(16) 0.086(3) 0.0052(17) -0.0012(17) -0.0014(13)
C63 0.0518(19) 0.0353(17) 0.072(3) -0.0100(16) -0.0024(17) 0.0070(14)
C64 0.0444(17) 0.0364(17) 0.054(2) -0.0062(14) 0.0000(15) 0.0041(13)
C65 0.0397(16) 0.0321(16) 0.0452(18) 0.0038(13) 0.0069(14) 0.0037(12)
C66 0.0483(18) 0.0323(16) 0.066(2) 0.0040(15) 0.0143(16) 0.0001(14)
C67 0.054(2) 0.0327(17) 0.088(3) 0.0156(17) 0.0146(19) -0.0003(15)
C68 0.052(2) 0.060(2) 0.070(2) 0.0310(19) 0.0150(18) -0.0014(17)
C69 0.061(2) 0.064(2) 0.053(2) 0.0091(17) 0.0200(17) -0.0007(18)
C70 0.0546(19) 0.0463(18) 0.049(2) 0.0004(15) 0.0099(16) -0.0023(15)
O4W 0.0511(13) 0.0532(13) 0.0494(14) -0.0008(10) 0.0117(11) -0.0051(10)

loop_
_atom_type_symbol
_atom_type_description
_atom_type_scat_dispersion_real
_atom_type_scat_dispersion_imag
_atom_type_scat_source
C C 0.0045 0.0021 'International Tables Vol C Tables 4.2.6.8 and 6.1.1.4'
H H 0.0000 0.0000 'International Tables Vol C Tables 4.2.6.8 and 6.1.1.4'
P P 0.1220 0.1167 'International Tables Vol C Tables 4.2.6.8 and 6.1.1.4'
N N 0.0084 0.0042 'International Tables Vol C Tables 4.2.6.8 and 6.1.1.4'
O O 0.0142 0.0077 'International Tables Vol C Tables 4.2.6.8 and 6.1.1.4'
B B 0.0020 0.0009 'International Tables Vol C Tables 4.2.6.8 and 6.1.1.4'
F F 0.0220 0.0131 'International Tables Vol C Tables 4.2.6.8 and 6.1.1.4'

loop_
_geom_angle_atom_site_label_1
_geom_angle_atom_site_label_2
_geom_angle_atom_site_label_3
_geom_angle
_geom_angle_site_symmetry_1
F1 B1 O1 110.7(2) .
F1 B1 N2 106.0(2) .
O1 B1 N2 113.5(3) .
F1 B1 N1 110.5(2) .
O1 B1 N1 111.4(2) .
N2 B1 N1 104.5(2) .
C1 N1 C4 106.4(2) .
C1 N1 B1 127.3(2) .
C4 N1 B1 125.7(2) .
N1 C1 C2 109.9(2) .
N1 C1 C10 123.6(2) .
C2 C1 C10 126.5(2) .
C3 C2 C1 107.7(2) .
C2 C3 C4 106.7(2) .
C5 C4 N1 121.7(2) .
C5 C4 C3 128.9(3) .
N1 C4 C3 109.3(2) .
C6 C5 C4 119.9(3) .
C6 C5 C36 121.7(3) .
C4 C5 C36 118.4(2) .
C5 C6 N2 122.1(3) .
C5 C6 C7 130.3(3) .
N2 C6 C7 107.3(2) .
C8 C7 C6 108.0(3) .
C7 C8 C9 107.7(3) .
N2 C9 C8 108.8(2) .
N2 C9 C45 122.6(2) .
C8 C9 C45 128.1(2) .
C9 N2 C6 108.1(2) .
C9 N2 B1 126.6(2) .
C6 N2 B1 125.2(2) .
C11 C10 C15 118.0(2) .
C11 C10 C1 119.6(3) .
C15 C10 C1 122.4(2) .
C10 C11 C12 120.7(3) .
C10 C11 P1 130.2(2) .
C12 C11 P1 108.87(19) .
C13 C12 C11 119.8(2) .
C13 C12 C16 126.6(2) .
C11 C12 C16 113.4(2) .
C14 C13 C12 119.6(3) .
C15 C14 C13 120.9(3) .
C14 C15 C10 120.9(3) .
C17 C16 C18 126.9(2) .
C17 C16 C12 114.9(2) .
C18 C16 C12 118.1(2) .
C16 C17 C24 130.2(2) .
C16 C17 P1 109.4(2) .
C24 C17 P1 120.3(2) .
O2 P1 C11 118.47(12) .
O2 P1 C30 111.19(13) .
C11 P1 C30 108.78(13) .
O2 P1 C17 118.81(12) .
C11 P1 C17 93.10(13) .
C30 P1 C17 104.48(12) .
C23 C18 C19 118.9(3) .
C23 C18 C16 121.4(3) .
C19 C18 C16 119.6(2) .
C20 C19 C18 120.5(3) .
C21 C20 C19 120.1(3) .
C22 C21 C20 120.1(3) .
C21 C22 C23 120.4(3) .
C18 C23 C22 119.9(3) .
C29 C24 C25 118.1(3) .
C29 C24 C17 119.0(2) .
C25 C24 C17 122.9(3) .
C26 C25 C24 120.0(3) .
C27 C26 C25 121.4(3) .
C26 C27 C28 119.2(3) .
C27 C28 C29 120.2(3) .
C28 C29 C24 121.2(3) .
C35 C30 C31 119.7(3) .
C35 C30 P1 121.2(2) .
C31 C30 P1 119.1(2) .
C30 C31 C32 119.5(3) .
C33 C32 C31 120.0(3) .
C32 C33 C34 120.4(3) .
C33 C34 C35 120.6(3) .
C30 C35 C34 119.8(3) .
C41 C36 C37 121.0(3) .
C41 C36 C5 120.1(3) .
C37 C36 C5 118.9(3) .
C36 C37 C38 118.5(3) .
C36 C37 C42 122.1(3) .
C38 C37 C42 119.4(3) .
C39 C38 C37 121.4(3) .
C40 C39 C38 118.9(3) .
C40 C39 C43 121.2(3) .
C38 C39 C43 119.9(3) .
C39 C40 C41 122.6(3) .
C36 C41 C40 117.7(3) .
C36 C41 C44 121.6(3) .
C40 C41 C44 120.7(3) .
C46 C45 C50 117.8(3) .
C46 C45 C9 118.9(2) .
C50 C45 C9 123.2(3) .
C45 C46 C47 121.3(3) .
C45 C46 P2 130.4(2) .
C47 C46 P2 108.3(2) .
C48 C47 C46 119.9(3) .
C48 C47 C51 125.7(3) .
C46 C47 C51 114.4(2) .
C47 C48 C49 118.3(3) .
C50 C49 C48 121.7(3) .
C49 C50 C45 120.4(3) .
C52 C51 C53 127.2(2) .
C52 C51 C47 113.3(2) .
C53 C51 C47 119.5(2) .
C51 C52 C59 128.8(3) .
C51 C52 P2 110.8(2) .
C59 C52 P2 120.2(2) .
O3 P2 C65 113.11(12) .
O3 P2 C46 117.87(12) .
C65 P2 C46 110.21(12) .
O3 P2 C52 113.73(12) .
C65 P2 C52 107.24(13) .
C46 P2 C52 92.60(13) .
C58 C53 C54 118.2(3) .
C58 C53 C51 122.2(2) .
C54 C53 C51 119.6(2) .
C55 C54 C53 120.3(3) .
C54 C55 C56 120.9(3) .
C57 C56 C55 119.4(3) .
C56 C57 C58 120.1(3) .
C53 C58 C57 121.2(3) .
C60 C59 C64 118.4(3) .
C60 C59 C52 121.0(3) .
C64 C59 C52 120.3(3) .
C59 C60 C61 120.8(3) .
C62 C61 C60 120.2(3) .
C63 C62 C61 119.3(3) .
C62 C63 C64 120.6(3) .
C59 C64 C63 120.6(3) .
C70 C65 C66 119.9(3) .
C70 C65 P2 120.8(2) .
C66 C65 P2 119.3(2) .
C67 C66 C65 120.2(3) .
C68 C67 C66 119.7(3) .
C67 C68 C69 120.6(3) .
C68 C69 C70 120.2(3) .
C65 C70 C69 119.4(3) .
O5 C72 C71 117.6(16) .
C72 O5 C74 121.6(17) .
C73 C73 C76 69.0(13) 2_655
C73 C73 O6 74.2(14) 2_655
C76 C73 O6 134(2) .
C73 C73 C74 45.0(8) 2_655
O5 C74 C73 98.6(14) .
O6 C75 C72 107(2) .
C73 O6 C75 108(2) .

loop_
_geom_bond_atom_site_label_1
_geom_bond_atom_site_label_2
_geom_bond_distance
_geom_bond_site_symmetry_2
B1 F1 1.404(4) .
B1 O1 1.407(4) .
B1 N2 1.587(4) .
B1 N1 1.589(4) .
N1 C1 1.353(3) .
N1 C4 1.400(3) .
C1 C2 1.421(4) .
C1 C10 1.475(4) .
C2 C3 1.368(4) .
C3 C4 1.415(4) .
C4 C5 1.400(4) .
C5 C6 1.394(4) .
C5 C36 1.509(4) .
C6 N2 1.401(4) .
C6 C7 1.411(4) .
C7 C8 1.369(4) .
C8 C9 1.409(4) .
C9 N2 1.359(4) .
C9 C45 1.486(4) .
C10 C11 1.404(4) .
C10 C15 1.410(4) .
C11 C12 1.413(4) .
C11 P1 1.802(3) .
C12 C13 1.394(4) .
C12 C16 1.494(4) .
C13 C14 1.390(4) .
C14 C15 1.385(4) .
C16 C17 1.362(4) .
C16 C18 1.491(4) .
C17 C24 1.492(4) .
C17 P1 1.821(3) .
P1 O2 1.474(2) .
P1 C30 1.816(3) .
C18 C23 1.388(4) .
C18 C19 1.393(4) .
C19 C20 1.386(4) .
C20 C21 1.381(5) .
C21 C22 1.366(5) .
C22 C23 1.400(4) .
C24 C29 1.395(4) .
C24 C25 1.397(4) .
C25 C26 1.393(4) .
C26 C27 1.369(4) .
C27 C28 1.386(4) .
C28 C29 1.388(4) .
C30 C35 1.382(4) .
C30 C31 1.392(4) .
C31 C32 1.414(5) .
C32 C33 1.363(5) .
C33 C34 1.373(5) .
C34 C35 1.396(4) .
C36 C41 1.401(4) .
C36 C37 1.405(4) .
C37 C38 1.412(4) .
C37 C42 1.501(5) .
C38 C39 1.380(5) .
C39 C40 1.374(5) .
C39 C43 1.527(4) .
C40 C41 1.408(4) .
C41 C44 1.500(5) .
C45 C46 1.400(4) .
C45 C50 1.405(4) .
C46 C47 1.408(4) .
C46 P2 1.809(3) .
C47 C48 1.391(4) .
C47 C51 1.497(4) .
C48 C49 1.401(4) .
C49 C50 1.387(4) .
C51 C52 1.363(4) .
C51 C53 1.486(4) .
C52 C59 1.487(4) .
C52 P2 1.815(3) .
P2 O3 1.478(2) .
P2 C65 1.805(3) .
C53 C58 1.392(4) .
C53 C54 1.400(4) .
C54 C55 1.381(4) .
C55 C56 1.391(4) .
C56 C57 1.375(4) .
C57 C58 1.391(4) .
C59 C60 1.379(4) .
C59 C64 1.389(4) .
C60 C61 1.391(4) .
C61 C62 1.386(5) .
C62 C63 1.367(5) .
C63 C64 1.392(4) .
C65 C70 1.377(4) .
C65 C66 1.392(4) .
C66 C67 1.386(4) .
C67 C68 1.360(5) .
C68 C69 1.384(5) .
C69 C70 1.389(5) .
C76 C73 1.254(19) .
C72 O5 1.37(3) .
C72 C71 1.41(3) .
C72 C75 1.71(4) .
O5 C74 1.73(3) .
C73 C73 1.20(2) 2_655
C73 O6 1.46(3) .
C73 C74 1.74(2) .
C75 O6 1.51(4) .

loop_
_geom_torsion_atom_site_label_1
_geom_torsion_atom_site_label_2
_geom_torsion_atom_site_label_3
_geom_torsion_atom_site_label_4
_geom_torsion
_geom_torsion_site_symmetry_1
F1 B1 N1 C1 -68.6(3) .
O1 B1 N1 C1 54.8(4) .
N2 B1 N1 C1 177.8(2) .
F1 B1 N1 C4 121.7(3) .
O1 B1 N1 C4 -114.9(3) .
N2 B1 N1 C4 8.1(4) .
C4 N1 C1 C2 -1.9(3) .
B1 N1 C1 C2 -173.2(3) .
C4 N1 C1 C10 177.2(2) .
B1 N1 C1 C10 5.9(4) .
N1 C1 C2 C3 1.0(3) .
C10 C1 C2 C3 -178.1(3) .
C1 C2 C3 C4 0.3(3) .
C1 N1 C4 C5 -174.1(2) .
B1 N1 C4 C5 -2.7(4) .
C1 N1 C4 C3 2.2(3) .
B1 N1 C4 C3 173.6(2) .
C2 C3 C4 C5 174.4(3) .
C2 C3 C4 N1 -1.6(3) .
N1 C4 C5 C6 -2.3(4) .
C3 C4 C5 C6 -177.8(3) .
N1 C4 C5 C36 178.3(2) .
C3 C4 C5 C36 2.9(4) .
C4 C5 C6 N2 -0.1(4) .
C36 C5 C6 N2 179.2(2) .
C4 C5 C6 C7 -173.2(3) .
C36 C5 C6 C7 6.2(5) .
C5 C6 C7 C8 172.6(3) .
N2 C6 C7 C8 -1.3(3) .
C6 C7 C8 C9 0.4(4) .
C7 C8 C9 N2 0.6(3) .
C7 C8 C9 C45 -171.5(3) .
C8 C9 N2 C6 -1.4(3) .
C45 C9 N2 C6 171.2(2) .
C8 C9 N2 B1 178.2(3) .
C45 C9 N2 B1 -9.2(4) .
C5 C6 N2 C9 -172.8(3) .
C7 C6 N2 C9 1.6(3) .
C5 C6 N2 B1 7.6(4) .
C7 C6 N2 B1 -178.0(3) .
F1 B1 N2 C9 53.3(4) .
O1 B1 N2 C9 -68.4(4) .
N1 B1 N2 C9 170.0(2) .
F1 B1 N2 C6 -127.2(3) .
O1 B1 N2 C6 111.1(3) .
N1 B1 N2 C6 -10.5(4) .
N1 C1 C10 C11 -126.3(3) .
C2 C1 C10 C11 52.6(4) .
N1 C1 C10 C15 54.8(4) .
C2 C1 C10 C15 -126.2(3) .
C15 C10 C11 C12 -0.3(4) .
C1 C10 C11 C12 -179.3(2) .
C15 C10 C11 P1 -174.8(2) .
C1 C10 C11 P1 6.3(4) .
C10 C11 C12 C13 1.6(4) .
P1 C11 C12 C13 177.1(2) .
C10 C11 C12 C16 -173.9(2) .
P1 C11 C12 C16 1.6(3) .
C11 C12 C13 C14 -1.9(4) .
C16 C12 C13 C14 172.9(3) .
C12 C13 C14 C15 1.1(4) .
C13 C14 C15 C10 0.2(4) .
C11 C10 C15 C14 -0.5(4) .
C1 C10 C15 C14 178.4(3) .
C13 C12 C16 C17 -172.9(3) .
C11 C12 C16 C17 2.2(3) .
C13 C12 C16 C18 4.8(4) .
C11 C12 C16 C18 179.8(2) .
C18 C16 C17 C24 1.5(5) .
C12 C16 C17 C24 178.9(2) .
C18 C16 C17 P1 177.8(2) .
C12 C16 C17 P1 -4.9(3) .
C10 C11 P1 O2 46.0(3) .
C12 C11 P1 O2 -128.98(18) .
C10 C11 P1 C30 -82.3(3) .
C12 C11 P1 C30 102.8(2) .
C10 C11 P1 C17 171.3(3) .
C12 C11 P1 C17 -3.6(2) .
C16 C17 P1 O2 129.99(19) .
C24 C17 P1 O2 -53.3(2) .
C16 C17 P1 C11 4.9(2) .
C24 C17 P1 C11 -178.4(2) .
C16 C17 P1 C30 -105.4(2) .
C24 C17 P1 C30 71.3(2) .
C17 C16 C18 C23 55.8(4) .
C12 C16 C18 C23 -121.5(3) .
C17 C16 C18 C19 -125.1(3) .
C12 C16 C18 C19 57.6(3) .
C23 C18 C19 C20 0.4(4) .
C16 C18 C19 C20 -178.8(3) .
C18 C19 C20 C21 -1.0(4) .
C19 C20 C21 C22 1.0(4) .
C20 C21 C22 C23 -0.3(4) .
C19 C18 C23 C22 0.3(4) .
C16 C18 C23 C22 179.5(3) .
C21 C22 C23 C18 -0.4(4) .
C16 C17 C24 C29 -150.6(3) .
P1 C17 C24 C29 33.6(3) .
C16 C17 C24 C25 30.3(4) .
P1 C17 C24 C25 -145.6(2) .
C29 C24 C25 C26 0.8(4) .
C17 C24 C25 C26 180.0(3) .
C24 C25 C26 C27 -0.8(4) .
C25 C26 C27 C28 0.0(4) .
C26 C27 C28 C29 0.9(4) .
C27 C28 C29 C24 -0.9(4) .
C25 C24 C29 C28 0.0(4) .
C17 C24 C29 C28 -179.1(3) .
O2 P1 C30 C35 -173.8(2) .
C11 P1 C30 C35 -41.6(3) .
C17 P1 C30 C35 56.9(2) .
O2 P1 C30 C31 3.9(3) .
C11 P1 C30 C31 136.2(2) .
C17 P1 C30 C31 -125.4(2) .
C35 C30 C31 C32 -0.7(4) .
P1 C30 C31 C32 -178.4(2) .
C30 C31 C32 C33 0.7(4) .
C31 C32 C33 C34 -0.5(4) .
C32 C33 C34 C35 0.4(4) .
C31 C30 C35 C34 0.5(4) .
P1 C30 C35 C34 178.2(2) .
C33 C34 C35 C30 -0.3(4) .
C6 C5 C36 C41 -78.9(4) .
C4 C5 C36 C41 100.5(3) .
C6 C5 C36 C37 103.3(3) .
C4 C5 C36 C37 -77.4(3) .
C41 C36 C37 C38 -0.5(4) .
C5 C36 C37 C38 177.4(3) .
C41 C36 C37 C42 179.3(3) .
C5 C36 C37 C42 -2.9(4) .
C36 C37 C38 C39 0.4(5) .
C42 C37 C38 C39 -179.4(3) .
C37 C38 C39 C40 0.7(5) .
C37 C38 C39 C43 -177.4(3) .
C38 C39 C40 C41 -1.7(5) .
C43 C39 C40 C41 176.3(3) .
C37 C36 C41 C40 -0.4(4) .
C5 C36 C41 C40 -178.3(3) .
C37 C36 C41 C44 178.0(3) .
C5 C36 C41 C44 0.2(4) .
C39 C40 C41 C36 1.6(4) .
C39 C40 C41 C44 -176.9(3) .
N2 C9 C45 C46 -115.8(3) .
C8 C9 C45 C46 55.3(4) .
N2 C9 C45 C50 61.1(4) .
C8 C9 C45 C50 -127.8(3) .
C50 C45 C46 C47 -7.0(4) .
C9 C45 C46 C47 170.1(2) .
C50 C45 C46 P2 174.2(2) .
C9 C45 C46 P2 -8.6(4) .
C45 C46 C47 C48 8.7(4) .
P2 C46 C47 C48 -172.2(2) .
C45 C46 C47 C51 -170.5(2) .
P2 C46 C47 C51 8.5(3) .
C46 C47 C48 C49 -3.8(4) .
C51 C47 C48 C49 175.3(2) .
C47 C48 C49 C50 -2.6(4) .
C48 C49 C50 C45 4.2(4) .
C46 C45 C50 C49 0.6(4) .
C9 C45 C50 C49 -176.4(3) .
C48 C47 C51 C52 175.0(3) .
C46 C47 C51 C52 -5.9(3) .
C48 C47 C51 C53 -4.7(4) .
C46 C47 C51 C53 174.4(2) .
C53 C51 C52 C59 -4.5(5) .
C47 C51 C52 C59 175.9(3) .
C53 C51 C52 P2 179.7(2) .
C47 C51 C52 P2 0.1(3) .
C45 C46 P2 O3 -69.6(3) .
C47 C46 P2 O3 111.5(2) .
C45 C46 P2 C65 62.3(3) .
C47 C46 P2 C65 -116.6(2) .
C45 C46 P2 C52 171.8(3) .
C47 C46 P2 C52 -7.1(2) .
C51 C52 P2 O3 -118.0(2) .
C59 C52 P2 O3 65.8(2) .
C51 C52 P2 C65 116.2(2) .
C59 C52 P2 C65 -60.1(2) .
C51 C52 P2 C46 4.1(2) .
C59 C52 P2 C46 -172.1(2) .
C52 C51 C53 C58 -57.2(4) .
C47 C51 C53 C58 122.5(3) .
C52 C51 C53 C54 125.7(3) .
C47 C51 C53 C54 -54.6(3) .
C58 C53 C54 C55 -0.2(4) .
C51 C53 C54 C55 177.1(3) .
C53 C54 C55 C56 -0.7(4) .
C54 C55 C56 C57 1.0(4) .
C55 C56 C57 C58 -0.5(4) .
C54 C53 C58 C57 0.8(4) .
C51 C53 C58 C57 -176.4(3) .
C56 C57 C58 C53 -0.4(4) .
C51 C52 C59 C60 -57.5(4) .
P2 C52 C59 C60 117.9(3) .
C51 C52 C59 C64 127.8(3) .
P2 C52 C59 C64 -56.8(3) .
C64 C59 C60 C61 -0.2(4) .
C52 C59 C60 C61 -175.0(3) .
C59 C60 C61 C62 -0.3(5) .
C60 C61 C62 C63 0.2(5) .
C61 C62 C63 C64 0.4(5) .
C60 C59 C64 C63 0.9(4) .
C52 C59 C64 C63 175.7(3) .
C62 C63 C64 C59 -1.0(5) .
O3 P2 C65 C70 158.9(2) .
C46 P2 C65 C70 24.6(3) .
C52 P2 C65 C70 -74.9(3) .
O3 P2 C65 C66 -23.2(3) .
C46 P2 C65 C66 -157.5(2) .
C52 P2 C65 C66 103.0(3) .
C70 C65 C66 C67 2.1(5) .
P2 C65 C66 C67 -175.8(2) .
C65 C66 C67 C68 -1.3(5) .
C66 C67 C68 C69 -0.6(5) .
C67 C68 C69 C70 1.5(5) .
C66 C65 C70 C69 -1.2(5) .
P2 C65 C70 C69 176.7(3) .
C68 C69 C70 C65 -0.6(5) .
C71 C72 O5 C74 171.8(18) .
C72 O5 C74 C73 74(2) .
C73 C73 C74 O5 -170(2) 2_655
C73 C73 O6 C75 -152(2) 2_655
C76 C73 O6 C75 171(3) .
C72 C75 O6 C73 90(2) .
